data_4324020
loop_
_publ_author_name
'Sharada P. Kaiwar'
'John K. Hsu'
'Louise M. Liable-Sands'
'Arnold L. Rheingold'
'Robert S. Pilato'

_publ_contact_author
;
     Dr. R. S. Pilato
     Department of Chemistry and Biochemistry
     University of Maryland
     College Park, MD 20742
;
_publ_contact_author_email Robert_S_Pilato@umail.umd.edu
_publ_contact_author_fax '+301 314 9656'
_publ_contact_author_phone '+301 405 1903'
_publ_section_title
;
 Synthesis and Properties of Heterocyclic Substituted 1,2-Enedithiolates
 of Nickel, Palladium, and Platinum
;
_journal_name_full 'Inorganic Chemistry'
_journal_page_first 4234
_journal_page_last 4240
_journal_paper_doi 10.1021/ic970194s
_journal_volume 36
_journal_year 1997
_chemical_formula_sum 'C32 H28 N2 Ni P2 S2'
_chemical_formula_weight 625.33
_chemical_name_systematic
; 
 ? 
;
_space_group_IT_number 14
_symmetry_cell_setting monoclinic
_symmetry_space_group_name_Hall '-P 2ybc'
_symmetry_space_group_name_H-M 'P 1 21/c 1'
_atom_sites_solution_hydrogens geom
_atom_sites_solution_primary direct
_atom_sites_solution_secondary difmap
_audit_creation_method SHELXL
_cell_angle_alpha 90.00
_cell_angle_beta 92.3750(10)
_cell_angle_gamma 90.00
_cell_formula_units_Z 4
_cell_length_a 12.2522(2)
_cell_length_b 17.1482(3)
_cell_length_c 15.0820(3)
_cell_measurement_reflns_used 3247
_cell_measurement_temperature 218(2)
_cell_measurement_theta_max 25.0
_cell_measurement_theta_min 2.0
_cell_volume 3166.05(10)
_computing_cell_refinement 'Siemens SAINT'
_computing_data_collection 'Siemens SMART'
_computing_data_reduction SAINT
_computing_molecular_graphics XP
_computing_publication_material XCIF
_computing_structure_refinement 'SHELXL-5.03 (Sheldrick, 1994)'
_computing_structure_solution 'SHELXS-5.03 (Sheldrick, 1994)'
_diffrn_ambient_temperature 218(2)
_diffrn_measurement_device 'Siemens P4/CCD'
_diffrn_measurement_method phi,omega
_diffrn_radiation_monochromator graphite
_diffrn_radiation_source 'fine-focus sealed tube'
_diffrn_radiation_type MoK\a
_diffrn_radiation_wavelength 0.71073
_diffrn_reflns_av_R_equivalents 0.0626
_diffrn_reflns_av_sigmaI/netI 0.1302
_diffrn_reflns_limit_h_max 15
_diffrn_reflns_limit_h_min -16
_diffrn_reflns_limit_k_max 22
_diffrn_reflns_limit_k_min -15
_diffrn_reflns_limit_l_max 17
_diffrn_reflns_limit_l_min -19
_diffrn_reflns_number 11556
_diffrn_reflns_theta_max 28.09
_diffrn_reflns_theta_min 1.66
_exptl_absorpt_coefficient_mu 0.869
_exptl_crystal_colour green
_exptl_crystal_density_diffrn 1.312
_exptl_crystal_density_meas ?
_exptl_crystal_description blade
_exptl_crystal_F_000 1296
_exptl_crystal_size_max 0.50
_exptl_crystal_size_mid 0.30
_exptl_crystal_size_min 0.10
_refine_diff_density_max 0.817
_refine_diff_density_min -0.926
_refine_diff_density_rms 0.106
_refine_ls_extinction_method none
_refine_ls_goodness_of_fit_all 0.978
_refine_ls_goodness_of_fit_obs 1.183
_refine_ls_hydrogen_treatment 'idealized contributions'
_refine_ls_matrix_type full
_refine_ls_number_parameters 352
_refine_ls_number_reflns 6710
_refine_ls_number_restraints 0
_refine_ls_restrained_S_all 1.145
_refine_ls_restrained_S_obs 1.183
_refine_ls_R_factor_all 0.1058
_refine_ls_R_factor_obs 0.0563
_refine_ls_shift/esd_max -0.001
_refine_ls_shift/esd_mean 0.000
_refine_ls_structure_factor_coef Fsqd
_refine_ls_weighting_details 'w=1/[\s^2^(Fo^2^)+(0.0300P)^2^+0.0000P] where P=(Fo^2^+2Fc^2^)/3'
_refine_ls_weighting_scheme calc
_refine_ls_wR_factor_all 0.1542
_refine_ls_wR_factor_obs 0.1184
_reflns_number_observed 3840
_reflns_number_total 6718
_reflns_observed_criterion >2sigma(I)
_cod_data_source_file ic970194s.cif
_cod_data_source_block piln
_cod_depositor_comments
;
The following automatic conversions were performed:

'_exptl_crystal_density_meas' value 'not measured' was changed to '?'
- the value is perceived as not measured.

Automatic conversion script
Id: cif_fix_values 3008 2015-01-20 13:52:24Z robertas 

The following automatic conversions were performed:

'_refine_ls_weighting_scheme' value 'calc
w=1/[\s^2^(Fo^2^)+(0.0300P)^2^+0.0000P] where P=(Fo^2^+2Fc^2^)/3' was
changed to 'calc'. New tag '_refine_ls_weighting_details' was
created. The value of the new tag was set to
'w=1/[\s^2^(Fo^2^)+(0.0300P)^2^+0.0000P] where P=(Fo^2^+2Fc^2^)/3'.

Automatic conversion script
Id: cif_fix_values 3143 2015-03-26 13:38:13Z robertas 
;
_cod_database_code 4324020

loop_
_symmetry_equiv_pos_as_xyz
'x, y, z'
'-x, y+1/2, -z+1/2'
'-x, -y, -z'
'x, -y-1/2, z-1/2'

loop_
_atom_site_aniso_label
_atom_site_aniso_U_11
_atom_site_aniso_U_22
_atom_site_aniso_U_33
_atom_site_aniso_U_23
_atom_site_aniso_U_13
_atom_site_aniso_U_12
Ni 0.0284(3) 0.0224(3) 0.0277(3) -0.0044(3) 0.0011(2) 0.0008(2)
S1 0.0296(5) 0.0387(6) 0.0382(6) -0.0148(6) 0.0022(4) -0.0037(5)
S2 0.0286(5) 0.0313(6) 0.0334(6) -0.0108(5) 0.0015(4) -0.0014(5)
P1 0.0288(5) 0.0252(6) 0.0360(7) -0.0022(5) 0.0026(5) 0.0017(5)
P2 0.0329(5) 0.0229(6) 0.0297(6) -0.0052(5) 0.0004(5) 0.0018(5)
N1 0.039(2) 0.029(2) 0.032(2) -0.004(2) 0.006(2) -0.002(2)
N2 0.034(2) 0.060(3) 0.053(3) -0.009(2) 0.009(2) 0.000(2)
C1 0.045(2) 0.035(3) 0.033(3) -0.004(2) 0.006(2) 0.008(2)
C2 0.045(2) 0.033(2) 0.042(3) -0.013(2) -0.005(2) 0.008(2)
C3 0.035(2) 0.029(2) 0.026(2) -0.005(2) -0.001(2) -0.003(2)
C4 0.034(2) 0.023(2) 0.018(2) 0.000(2) 0.002(2) -0.003(2)
C5 0.053(3) 0.026(2) 0.027(2) -0.004(2) 0.006(2) 0.000(2)
C6 0.047(3) 0.046(3) 0.034(3) -0.008(2) 0.012(2) 0.004(2)
C7 0.035(2) 0.048(3) 0.042(3) -0.020(3) 0.006(2) 0.002(2)
C8 0.031(2) 0.027(2) 0.022(2) -0.002(2) -0.001(2) -0.001(2)
C11 0.052(3) 0.044(3) 0.066(4) 0.005(3) 0.012(3) -0.007(3)
C12 0.067(4) 0.058(4) 0.117(6) 0.013(4) 0.034(4) -0.024(3)
C13 0.049(3) 0.050(4) 0.150(7) -0.014(4) 0.024(4) -0.022(3)
C14 0.034(3) 0.059(4) 0.104(5) -0.029(4) 0.001(3) -0.007(3)
C15 0.039(2) 0.045(3) 0.065(3) -0.018(3) 0.005(2) 0.003(2)
C16 0.031(2) 0.024(2) 0.056(3) -0.001(2) 0.004(2) 0.001(2)
C21 0.038(2) 0.040(3) 0.057(3) 0.006(3) 0.006(2) 0.008(2)
C22 0.056(3) 0.044(3) 0.067(4) 0.014(3) 0.014(3) -0.002(3)
C23 0.071(3) 0.035(3) 0.055(3) 0.014(3) 0.007(3) 0.009(3)
C24 0.052(3) 0.048(3) 0.063(4) 0.015(3) 0.004(3) 0.020(3)
C25 0.041(2) 0.034(3) 0.056(3) 0.006(3) 0.008(2) 0.006(2)
C26 0.032(2) 0.025(2) 0.039(3) -0.001(2) 0.000(2) 0.001(2)
C31 0.056(3) 0.032(3) 0.040(3) -0.008(2) -0.005(2) -0.005(2)
C32 0.075(3) 0.034(3) 0.043(3) 0.003(3) -0.001(3) -0.002(3)
C33 0.091(4) 0.058(4) 0.042(3) 0.018(3) -0.006(3) 0.001(3)
C34 0.105(4) 0.055(4) 0.029(3) 0.004(3) -0.013(3) -0.013(3)
C35 0.077(3) 0.037(3) 0.034(3) -0.005(2) -0.009(2) -0.004(3)
C36 0.042(2) 0.027(2) 0.024(2) -0.004(2) 0.005(2) -0.002(2)
C41 0.039(2) 0.033(3) 0.048(3) 0.004(2) -0.002(2) -0.001(2)
C42 0.041(3) 0.052(3) 0.086(4) -0.001(3) -0.002(3) -0.007(3)
C43 0.055(3) 0.052(3) 0.050(3) 0.000(3) 0.003(2) -0.028(3)
C44 0.068(3) 0.029(3) 0.032(3) -0.005(2) 0.001(2) -0.013(2)
C45 0.055(3) 0.027(2) 0.030(2) -0.007(2) -0.001(2) 0.000(2)
C46 0.043(2) 0.024(2) 0.026(2) -0.001(2) -0.006(2) -0.004(2)

loop_
_atom_site_label
_atom_site_type_symbol
_atom_site_fract_x
_atom_site_fract_y
_atom_site_fract_z
_atom_site_U_iso_or_equiv
_atom_site_thermal_displace_type
_atom_site_occupancy
_atom_site_calc_flag
_atom_site_refinement_flags
_atom_site_disorder_group
Ni Ni -0.00829(4) 0.17018(3) 0.29710(3) 0.0261(2) Uani 1 d . .
S1 S -0.09621(8) 0.09578(7) 0.20232(7) 0.0355(3) Uani 1 d . .
S2 S 0.14702(8) 0.14034(6) 0.24302(7) 0.0311(3) Uani 1 d . .
P1 P -0.15915(8) 0.21965(6) 0.34360(7) 0.0300(3) Uani 1 d . .
P2 P 0.07584(8) 0.23336(6) 0.40602(7) 0.0285(3) Uani 1 d . .
N1 N 0.1766(3) -0.0191(2) 0.0481(2) 0.0333(8) Uani 1 d . .
N2 N 0.3955(3) 0.0229(3) 0.0863(3) 0.0486(11) Uani 1 d . .
C1 C -0.1322(3) 0.2571(3) 0.4571(3) 0.0374(11) Uani 1 d . .
H1A H -0.1905(3) 0.2928(3) 0.4734(3) 0.045 Uiso 1 calc R .
H1B H -0.1289(3) 0.2139(3) 0.4997(3) 0.045 Uiso 1 calc R .
C2 C -0.0221(3) 0.3002(3) 0.4577(3) 0.0405(11) Uani 1 d . .
H2A H 0.0027(3) 0.3127(3) 0.5186(3) 0.049 Uiso 1 calc R .
H2B H -0.0290(3) 0.3488(3) 0.4237(3) 0.049 Uiso 1 calc R .
C3 C 0.0067(3) 0.0564(2) 0.1396(3) 0.0300(10) Uani 1 d . .
H3A H -0.0125(3) 0.0229(2) 0.0922(3) 0.036 Uiso 1 calc R .
C4 C 0.1130(3) 0.0727(2) 0.1570(2) 0.0248(9) Uani 1 d . .
C5 C 0.2603(3) -0.0523(2) 0.0080(3) 0.0353(10) Uani 1 d . .
H5A H 0.2448(3) -0.0903(2) -0.0356(3) 0.042 Uiso 1 calc R .
C6 C 0.3674(4) -0.0335(3) 0.0272(3) 0.0424(12) Uani 1 d . .
H6A H 0.4227(4) -0.0605(3) -0.0015(3) 0.051 Uiso 1 calc R .
C7 C 0.3115(3) 0.0578(3) 0.1245(3) 0.0416(12) Uani 1 d . .
H7A H 0.3270(3) 0.0991(3) 0.1640(3) 0.050 Uiso 1 calc R .
C8 C 0.2020(3) 0.0363(2) 0.1092(2) 0.0268(9) Uani 1 d . .
C11 C -0.3315(4) 0.1426(3) 0.4287(4) 0.0537(13) Uani 1 d . .
H11A H -0.2948(4) 0.1562(3) 0.4825(4) 0.064 Uiso 1 calc R .
C12 C -0.4278(5) 0.1010(4) 0.4299(5) 0.080(2) Uani 1 d . .
H12A H -0.4564(5) 0.0863(4) 0.4844(5) 0.096 Uiso 1 calc R .
C13 C -0.4827(4) 0.0807(3) 0.3504(5) 0.082(2) Uani 1 d . .
H13A H -0.5486(4) 0.0526(3) 0.3512(5) 0.099 Uiso 1 calc R .
C14 C -0.4404(4) 0.1017(3) 0.2710(4) 0.066(2) Uani 1 d . .
H14A H -0.4768(4) 0.0874(3) 0.2173(4) 0.079 Uiso 1 calc R .
C15 C -0.3439(3) 0.1441(3) 0.2700(3) 0.0495(13) Uani 1 d . .
H15A H -0.3162(3) 0.1591(3) 0.2153(3) 0.059 Uiso 1 calc R .
C16 C -0.2879(3) 0.1647(2) 0.3481(3) 0.0369(11) Uani 1 d . .
C21 C -0.1141(3) 0.3394(3) 0.2248(3) 0.0448(12) Uani 1 d . .
H21A H -0.0443(3) 0.3169(3) 0.2238(3) 0.054 Uiso 1 calc R .
C22 C -0.1377(4) 0.4068(3) 0.1751(3) 0.0554(14) Uani 1 d . .
H22A H -0.0825(4) 0.4301(3) 0.1427(3) 0.066 Uiso 1 calc R .
C23 C -0.2397(4) 0.4392(3) 0.1732(3) 0.0535(13) Uani 1 d . .
H23A H -0.2550(4) 0.4837(3) 0.1385(3) 0.064 Uiso 1 calc R .
C24 C -0.3206(4) 0.4058(3) 0.2226(3) 0.0544(14) Uani 1 d . .
H24A H -0.3911(4) 0.4274(3) 0.2211(3) 0.065 Uiso 1 calc R .
C25 C -0.2972(3) 0.3402(3) 0.2746(3) 0.0434(11) Uani 1 d . .
H25A H -0.3517(3) 0.3189(3) 0.3094(3) 0.052 Uiso 1 calc R .
C26 C -0.1943(3) 0.3056(2) 0.2759(3) 0.0322(10) Uani 1 d . .
C31 C 0.1073(4) 0.0856(3) 0.4852(3) 0.0429(12) Uani 1 d . .
H31A H 0.0739(4) 0.0653(3) 0.4329(3) 0.051 Uiso 1 calc R .
C32 C 0.1442(4) 0.0354(3) 0.5514(3) 0.0504(13) Uani 1 d . .
H32A H 0.1363(4) -0.0188(3) 0.5439(3) 0.060 Uiso 1 calc R .
C33 C 0.1928(4) 0.0648(3) 0.6291(3) 0.064(2) Uani 1 d . .
H33A H 0.2186(4) 0.0306(3) 0.6740(3) 0.076 Uiso 1 calc R .
C34 C 0.2035(5) 0.1450(3) 0.6404(3) 0.063(2) Uani 1 d . .
H34A H 0.2369(5) 0.1648(3) 0.6930(3) 0.076 Uiso 1 calc R .
C35 C 0.1657(4) 0.1959(3) 0.5751(3) 0.0495(13) Uani 1 d . .
H35A H 0.1711(4) 0.2500(3) 0.5842(3) 0.059 Uiso 1 calc R .
C36 C 0.1191(3) 0.1669(2) 0.4952(3) 0.0309(9) Uani 1 d . .
C41 C 0.3004(3) 0.2536(3) 0.3878(3) 0.0403(11) Uani 1 d . .
H41A H 0.3050(3) 0.1997(3) 0.3985(3) 0.048 Uiso 1 calc R .
C42 C 0.3950(4) 0.2956(3) 0.3719(4) 0.0596(15) Uani 1 d . .
H42A H 0.4628(4) 0.2700(3) 0.3718(4) 0.072 Uiso 1 calc R .
C43 C 0.3893(4) 0.3754(3) 0.3561(3) 0.0523(14) Uani 1 d . .
H43A H 0.4531(4) 0.4040(3) 0.3464(3) 0.063 Uiso 1 calc R .
C44 C 0.2891(4) 0.4122(3) 0.3549(3) 0.0432(12) Uani 1 d . .
H44A H 0.2852(4) 0.4660(3) 0.3430(3) 0.052 Uiso 1 calc R .
C45 C 0.1941(4) 0.3716(2) 0.3708(3) 0.0375(11) Uani 1 d . .
H45A H 0.1268(4) 0.3979(2) 0.3701(3) 0.045 Uiso 1 calc R .
C46 C 0.1983(3) 0.2908(2) 0.3881(3) 0.0311(10) Uani 1 d . .

loop_
_atom_type_symbol
_atom_type_description
_atom_type_scat_dispersion_real
_atom_type_scat_dispersion_imag
_atom_type_scat_source
C C 0.0033 0.0016 'International Tables Vol C Tables 4.2.6.8 and 6.1.1.4'
H H 0.0000 0.0000 'International Tables Vol C Tables 4.2.6.8 and 6.1.1.4'
N N 0.0061 0.0033 'International Tables Vol C Tables 4.2.6.8 and 6.1.1.4'
P P 0.1023 0.0942 'International Tables Vol C Tables 4.2.6.8 and 6.1.1.4'
S S 0.1246 0.1234 'International Tables Vol C Tables 4.2.6.8 and 6.1.1.4'
Ni Ni 0.3393 1.1124 'International Tables Vol C Tables 4.2.6.8 and 6.1.1.4'

loop_
_geom_angle_atom_site_label_1
_geom_angle_atom_site_label_2
_geom_angle_atom_site_label_3
_geom_angle
_geom_angle_site_symmetry_1
_geom_angle_site_symmetry_3
_geom_angle_publ_flag
S2 Ni S1 91.89(4) . . ?
S2 Ni P1 170.48(5) . . ?
S1 Ni P1 92.09(4) . . ?
S2 Ni P2 90.33(4) . . ?
S1 Ni P2 172.32(5) . . ?
P1 Ni P2 86.85(4) . . ?
C3 S1 Ni 103.57(13) . . ?
C4 S2 Ni 104.24(13) . . ?
C26 P1 C16 104.5(2) . . ?
C26 P1 C1 105.4(2) . . ?
C16 P1 C1 105.4(2) . . ?
C26 P1 Ni 108.49(14) . . ?
C16 P1 Ni 123.55(14) . . ?
C1 P1 Ni 108.23(13) . . ?
C36 P2 C46 103.4(2) . . ?
C36 P2 C2 104.4(2) . . ?
C46 P2 C2 106.2(2) . . ?
C36 P2 Ni 110.94(14) . . ?
C46 P2 Ni 121.37(14) . . ?
C2 P2 Ni 109.16(13) . . ?
C5 N1 C8 116.6(3) . . ?
C7 N2 C6 115.1(4) . . ?
C2 C1 P1 107.2(3) . . ?
C1 C2 P2 106.5(3) . . ?
C4 C3 S1 121.9(3) . . ?
C3 C4 C8 123.2(3) . . ?
C3 C4 S2 118.3(3) . . ?
C8 C4 S2 118.6(3) . . ?
N1 C5 C6 123.3(4) . . ?
N2 C6 C5 121.5(4) . . ?
N2 C7 C8 123.9(4) . . ?
N1 C8 C7 119.3(4) . . ?
N1 C8 C4 118.5(3) . . ?
C7 C8 C4 122.2(4) . . ?
C12 C11 C16 120.5(5) . . ?
C11 C12 C13 120.0(6) . . ?
C14 C13 C12 119.9(5) . . ?
C13 C14 C15 120.0(5) . . ?
C16 C15 C14 121.1(5) . . ?
C15 C16 C11 118.5(4) . . ?
C15 C16 P1 119.6(4) . . ?
C11 C16 P1 121.9(3) . . ?
C22 C21 C26 120.2(4) . . ?
C23 C22 C21 121.0(5) . . ?
C22 C23 C24 119.6(5) . . ?
C25 C24 C23 120.0(4) . . ?
C24 C25 C26 121.1(4) . . ?
C25 C26 C21 118.1(4) . . ?
C25 C26 P1 122.8(3) . . ?
C21 C26 P1 119.1(3) . . ?
C32 C31 C36 120.7(4) . . ?
C31 C32 C33 120.0(5) . . ?
C32 C33 C34 119.9(5) . . ?
C35 C34 C33 120.6(5) . . ?
C34 C35 C36 120.1(5) . . ?
C35 C36 C31 118.7(4) . . ?
C35 C36 P2 120.5(3) . . ?
C31 C36 P2 120.9(3) . . ?
C42 C41 C46 120.8(4) . . ?
C43 C42 C41 120.1(5) . . ?
C44 C43 C42 119.5(5) . . ?
C43 C44 C45 121.3(4) . . ?
C44 C45 C46 120.1(4) . . ?
C41 C46 C45 118.1(4) . . ?
C41 C46 P2 119.5(3) . . ?
C45 C46 P2 122.3(3) . . ?

loop_
_geom_bond_atom_site_label_1
_geom_bond_atom_site_label_2
_geom_bond_distance
_geom_bond_site_symmetry_2
_geom_bond_publ_flag
Ni S2 2.1626(11) . ?
Ni S1 2.1688(11) . ?
Ni P1 2.1761(11) . ?
Ni P2 2.1896(11) . ?
S1 C3 1.744(4) . ?
S2 C4 1.777(4) . ?
P1 C26 1.834(4) . ?
P1 C16 1.841(4) . ?
P1 C1 1.845(4) . ?
P2 C36 1.826(4) . ?
P2 C46 1.824(4) . ?
P2 C2 1.854(4) . ?
N1 C5 1.340(5) . ?
N1 C8 1.350(5) . ?
N2 C7 1.341(5) . ?
N2 C6 1.349(5) . ?
C1 C2 1.537(6) . ?
C3 C4 1.346(5) . ?
C4 C8 1.472(5) . ?
C5 C6 1.371(5) . ?
C7 C8 1.401(5) . ?
C11 C12 1.380(7) . ?
C11 C16 1.401(6) . ?
C12 C13 1.394(8) . ?
C13 C14 1.373(8) . ?
C14 C15 1.389(6) . ?
C15 C16 1.384(6) . ?
C21 C22 1.400(6) . ?
C21 C26 1.400(6) . ?
C22 C23 1.367(6) . ?
C23 C24 1.388(7) . ?
C24 C25 1.395(6) . ?
C25 C26 1.392(5) . ?
C31 C32 1.380(6) . ?
C31 C36 1.409(6) . ?
C32 C33 1.387(6) . ?
C33 C34 1.391(7) . ?
C34 C35 1.381(6) . ?
C35 C36 1.402(5) . ?
C41 C42 1.395(6) . ?
C41 C46 1.405(5) . ?
C42 C43 1.389(7) . ?
C43 C44 1.380(6) . ?
C44 C45 1.386(6) . ?
C45 C46 1.410(5) . ?
